data_1575411
loop_
_publ_author_name
'Dhara, Barun'
'Bulgarevich, Kirill'
'Takimiya, Kazuo'

_publ_section_title
;
 Radical cation salts of
 dinaphtho[2,3-b:2&#x2032;,3&#x2032;-f]thieno[3,2-b]thiophene:
 characteristic crystal structures and properties
;
_journal_issue 38
_journal_name_full CrystEngComm
_journal_page_first 6333
_journal_page_last 6340
_journal_paper_doi 10.1039/D5CE00680E
_journal_volume 27
_journal_year 2025
_chemical_formula_moiety 'C22 H12 S2, 0.752(F6 P), C2.4 H1.6 Cl0.8 F0.288 P0.048'
_chemical_formula_sum 'C24.4 H13.6 Cl0.8 F4.8 P0.8 S2'
_chemical_formula_weight 515.21
_space_group_crystal_system triclinic
_space_group_IT_number 2
_space_group_name_Hall '-P 1'
_space_group_name_H-M_alt 'P -1'
_atom_sites_solution_hydrogens geom
_audit_creation_date 2025-02-17
_audit_creation_method
;
Olex2 1.5-ac7-012
(compiled 2024.11.06 svn.r97f918c9 for Rigaku Oxford Diffraction, GUI svn.r7082)
;
_audit_update_record
;
2025-07-06 deposited with the CCDC.	2025-08-13 downloaded from the CCDC.
;
_cell_angle_alpha 85.9130(10)
_cell_angle_beta 71.4840(10)
_cell_angle_gamma 79.5210(10)
_cell_formula_units_Z 5
_cell_length_a 13.6984(2)
_cell_length_b 13.7841(2)
_cell_length_c 14.6009(2)
_cell_measurement_reflns_used 20526
_cell_measurement_temperature 100
_cell_measurement_theta_max 77.2970
_cell_measurement_theta_min 3.1780
_cell_volume 2570.36(7)
_computing_cell_refinement 'CrysAlisPro 1.171.43.136a (Rigaku OD, 2024)'
_computing_data_collection 'CrysAlisPro system (CCD 43.136a 64-bit (release 23-08-2024))'
_computing_data_reduction 'CrysAlisPro 1.171.43.136a (Rigaku OD, 2024)'
_computing_molecular_graphics 'Olex2 1.5-ac7-012 (Dolomanov et al., 2009)'
_computing_publication_material 'Olex2 1.5-ac7-012 (Dolomanov et al., 2009)'
_computing_structure_refinement 'SHELXL 2018/3 (Sheldrick, 2015)'
_computing_structure_solution 'SHELXT  (Sheldrick, 2015)'
_diffrn_ambient_temperature 100.00
_diffrn_detector_area_resol_mean 10.0000
_diffrn_detector_type HyPix
_diffrn_measured_fraction_theta_full 0.994
_diffrn_measured_fraction_theta_max 0.973
_diffrn_measurement_details
;
List of Runs (angles in degrees, time in seconds):

  # Type    Start    End  Width  t~exp~   \w     \q     \k     \f   Frames
#--------------------------------------------------------------------------
  1  \w    -95.00 -26.00   0.50    0.50    --  -47.91 130.00  67.00  138
  2  \w   -101.00 -30.00   0.50    0.50    --  -47.91 138.00-118.00  142
  3  \w   -120.00 -73.00   0.50    0.50    --  -47.91-138.00-179.00   94
  4  \w     24.00 101.00   0.50    0.50    --   47.91-138.00-179.00  154
  5  \w     20.00  95.00   0.50    0.50    --   47.91-130.00  -4.00  150
  6  \w     68.00 120.00   0.50    0.50    --   47.91 138.00-118.00  104
  7  \w   -121.00 -30.00   0.50    1.70    --  -97.00 138.00-118.00  182
  8  \w   -169.00 -73.00   0.50    1.70    --  -97.00-138.00-179.00  192
  9  \w   -115.00 -27.00   0.50    1.70    --  -97.00 130.00  67.00  176
 10  \w   -167.00 -79.00   0.50    1.70    --  -97.00-130.00  -4.00  176
 11  \w     68.00 174.00   0.50    1.70    --  106.00 138.00-118.00  212
 12  \w     34.00 121.00   0.50    1.70    --  106.00-138.00-179.00  174
 13  \w     36.00 115.00   0.50    1.70    --  106.00-130.00  -4.00  158
 14  \w     73.00 175.00   0.50    1.70    --  106.00 130.00  67.00  204
 15  \w    -31.00  26.00   0.50    0.50    --  -47.91  19.00 -90.00  114
 16  \w    -31.00  26.00   0.50    0.50    --  -47.91  19.00 -30.00  114
 17  \w     35.00 120.00   0.50    0.50    --   47.91  57.00 120.00  170
 18  \w    -24.00  27.00   0.50    0.50    --   47.91 -19.00  60.00  102
 19  \w    -24.00  27.00   0.50    0.50    --   47.91 -19.00 -30.00  102
 20  \w    -24.00  27.00   0.50    0.50    --   47.91 -19.00-150.00  102
 21  \w    -24.00  27.00   0.50    0.50    --   47.91 -19.00  90.00  102
 22  \w    -53.00 -25.00   0.50    1.70    --  -97.00  45.00 120.00   56
 23  \w   -169.00 -89.00   0.50    1.70    --  -97.00 -15.00  30.00  160
 24  \w     76.00 175.00   0.50    1.70    --  106.00 125.00  30.00  198
 25  \w     34.00  69.00   0.50    1.70    --  106.00 -61.00  60.00   70
 26  \w     37.00 112.00   0.50    1.70    --  106.00-125.00  30.00  150
 27  \w     92.00 175.00   0.50    1.70    --  106.00  61.00  30.00  166
 28  \w     76.00 175.00   0.50    1.70    --  106.00 125.00  30.00  198
 29  \w     34.00 106.00   0.50    1.70    --  106.00 -94.00-180.00  144
 30  \w     34.00  69.00   0.50    1.70    --  106.00 -61.00-180.00   70
 31  \w     37.00 112.00   0.50    1.70    --  106.00-125.00 150.00  150
 32  \w     97.00 175.00   0.50    1.70    --  106.00  45.00   0.00  156
 33  \w     34.00 106.00   0.50    1.70    --  106.00 -94.00 150.00  144
 34  \w     76.00 175.00   0.50    1.70    --  106.00 125.00-180.00  198
 35  \w     34.00 100.00   0.50    1.70    --  106.00 -77.00 -90.00  132
 36  \w     34.00 106.00   0.50    1.70    --  106.00 -94.00-150.00  144
 37  \w     37.00 112.00   0.50    1.70    --  106.00-125.00   0.00  150
 38  \w     37.00 112.00   0.50    1.70    --  106.00-125.00 -60.00  150
 39  \w     85.00 175.00   0.50    1.70    --  106.00  77.00  60.00  180
 40  \w     92.00 175.00   0.50    1.70    --  106.00  61.00  30.00  166
 41  \w     97.00 175.00   0.50    1.70    --  106.00  45.00 -30.00  156
 42  \w     76.00 175.00   0.50    1.70    --  106.00 125.00 120.00  198
 43  \w     98.00 175.00   0.50    1.70    --  106.00  15.00-180.00  154
 44  \w     37.00 112.00   0.50    1.70    --  106.00-125.00-180.00  150
 45  \w     34.00 100.00   0.50    1.70    --  106.00 -77.00-180.00  132
 46  \w     76.00 175.00   0.50    1.70    --  106.00 125.00-180.00  198
 47  \w     37.00 112.00   0.50    1.70    --  106.00-125.00  90.00  150
 48  \w     39.00  48.50   0.50    1.70    --  106.00-125.00  90.00   19
;
_diffrn_measurement_device 'four-circle diffractometer'
_diffrn_measurement_device_type 'ROD, Synergy Custom DW system, HyPix'
_diffrn_measurement_method '\w scans'
_diffrn_radiation_type CuK\a
_diffrn_radiation_wavelength 1.54184
_diffrn_reflns_av_R_equivalents 0.0976
_diffrn_reflns_av_unetI/netI 0.0543
_diffrn_reflns_Laue_measured_fraction_full 0.994
_diffrn_reflns_Laue_measured_fraction_max 0.973
_diffrn_reflns_limit_h_max 17
_diffrn_reflns_limit_h_min -14
_diffrn_reflns_limit_k_max 17
_diffrn_reflns_limit_k_min -17
_diffrn_reflns_limit_l_max 18
_diffrn_reflns_limit_l_min -17
_diffrn_reflns_number 67561
_diffrn_reflns_point_group_measured_fraction_full 0.994
_diffrn_reflns_point_group_measured_fraction_max 0.973
_diffrn_reflns_theta_full 67.684
_diffrn_reflns_theta_max 78.221
_diffrn_reflns_theta_min 3.261
_exptl_absorpt_coefficient_mu 4.402
_exptl_absorpt_correction_T_max 1.00000
_exptl_absorpt_correction_T_min 0.63821
_exptl_absorpt_correction_type multi-scan
_exptl_absorpt_process_details
;
CrysAlisPro 1.171.43.136a (Rigaku Oxford Diffraction, 2024)
Empirical absorption correction using spherical harmonics,
implemented in SCALE3 ABSPACK scaling algorithm.
;
_exptl_crystal_colour black
_exptl_crystal_colour_primary black
_exptl_crystal_density_diffrn 1.664
_exptl_crystal_description plate
_exptl_crystal_F_000 1304
_refine_diff_density_max 1.109
_refine_diff_density_min -0.858
_refine_diff_density_rms 0.106
_refine_ls_extinction_method none
_refine_ls_goodness_of_fit_ref 1.038
_refine_ls_hydrogen_treatment mixed
_refine_ls_matrix_type full
_refine_ls_number_parameters 892
_refine_ls_number_reflns 10732
_refine_ls_number_restraints 1198
_refine_ls_restrained_S_all 0.987
_refine_ls_R_factor_all 0.0857
_refine_ls_R_factor_gt 0.0686
_refine_ls_shift/su_max 0.000
_refine_ls_shift/su_mean 0.000
_refine_ls_structure_factor_coef Fsqd
_refine_ls_weighting_details 'w=1/[\s^2^(Fo^2^)+(0.1207P)^2^+2.9843P] where P=(Fo^2^+2Fc^2^)/3'
_refine_ls_weighting_scheme calc
_refine_ls_wR_factor_gt 0.1915
_refine_ls_wR_factor_ref 0.2038
_reflns_Friedel_coverage 0.000
_reflns_number_gt 8281
_reflns_number_total 10732
_reflns_threshold_expression 'I > 2\s(I)'
_twin_special_details
;
Component 2 rotated by 179.7003\% 
around [0.70 -0.68 0.23] (reciprocal) or [0.72 -0.69 0.00] (direct)
;
_cod_data_source_file d5ce00680e2.cif
_cod_data_source_block dntt-pf6-odcb-bb-100k
_cod_depositor_comments 'Adding full bibliography for 1575411--1575428.cif.'
_cod_original_formula_sum 'C24.40 H13.60 Cl0.80 F4.80 P0.80 S2'
_cod_database_code 1575411
_shelx_shelxl_version_number 2018/3
_chemical_oxdiff_formula 'C H S P F Cl'
_shelx_space_group_comment
;
The symmetry employed for this shelxl refinement is uniquely defined
by the following loop, which should always be used as a source of
symmetry information in preference to the above space-group names.
They are only intended as comments.
;
_olex2_refinement_description
;
1. Fixed Uiso
 At 1.2 times of:
  All C(H) groups
2. Restrained distances
 S49-C60 \\sim S49A-C60A
 with sigma of 0.02
 C59-C60 \\sim C59A-C60A
 with sigma of 0.02
 C59-C58 \\sim C59A-C58A
 with sigma of 0.02
 C59-C50 \\sim C59A-C50A
 with sigma of 0.02
 C57-C58 \\sim C57A-C58A
 with sigma of 0.02
 C57-C52 \\sim C57A-C52A
 with sigma of 0.02
 C57-C56 \\sim C57A-C56A
 with sigma of 0.02
 C58-H58 \\sim C58A-H58A
 with sigma of 0.02
 C50-C51 \\sim C50A-C51A
 with sigma of 0.02
 C52-C53 \\sim C52A-C53A
 with sigma of 0.02
 C52-C51 \\sim C52A-C51A
 with sigma of 0.02
 C56-H56 \\sim C56A-H56A
 with sigma of 0.02
 C56-C55 \\sim C56A-C55A
 with sigma of 0.02
 C55-H55 \\sim C55A-H55A
 with sigma of 0.02
 C55-C54 \\sim C55A-C54A
 with sigma of 0.02
 C53-H53 \\sim C53A-H53A
 with sigma of 0.02
 C53-C54 \\sim C53A-C54A
 with sigma of 0.02
 C54-H54 \\sim C54A-H54A
 with sigma of 0.02
 C51-H51 \\sim C51A-H51A
 with sigma of 0.02
 S49-C59 \\sim S49A-C59A
 with sigma of 0.04
 C59-C57 \\sim C59A-C57A
 with sigma of 0.04
 C59-H58 \\sim C59A-H58A
 with sigma of 0.04
 C59-C51 \\sim C59A-C51A
 with sigma of 0.04
 C57-H58 \\sim C57A-H58A
 with sigma of 0.04
 C57-H56 \\sim C57A-H56A
 with sigma of 0.04
 C57-C55 \\sim C57A-C55A
 with sigma of 0.04
 C57-C53 \\sim C57A-C53A
 with sigma of 0.04
 C57-C51 \\sim C57A-C51A
 with sigma of 0.04
 C60-C58 \\sim C60A-C58A
 with sigma of 0.04
 C60-C50 \\sim C60A-C50A
 with sigma of 0.04
 C58-C50 \\sim C58A-C50A
 with sigma of 0.04
 C58-C52 \\sim C58A-C52A
 with sigma of 0.04
 C58-C56 \\sim C58A-C56A
 with sigma of 0.04
 C50-C52 \\sim C50A-C52A
 with sigma of 0.04
 C50-H51 \\sim C50A-H51A
 with sigma of 0.04
 C52-C56 \\sim C52A-C56A
 with sigma of 0.04
 C52-H53 \\sim C52A-H53A
 with sigma of 0.04
 C52-C54 \\sim C52A-C54A
 with sigma of 0.04
 C52-H51 \\sim C52A-H51A
 with sigma of 0.04
 C56-H55 \\sim C56A-H55A
 with sigma of 0.04
 C56-C54 \\sim C56A-C54A
 with sigma of 0.04
 H56-C55 \\sim H56A-C55A
 with sigma of 0.04
 C55-C53 \\sim C55A-C53A
 with sigma of 0.04
 C55-H54 \\sim C55A-H54A
 with sigma of 0.04
 H55-C54 \\sim H55A-C54A
 with sigma of 0.04
 C53-H54 \\sim C53A-H54A
 with sigma of 0.04
 C53-C51 \\sim C53A-C51A
 with sigma of 0.04
 H53-C54 \\sim H53A-C54A
 with sigma of 0.04
 P76-F80 \\sim P76A-F80A
 with sigma of 0.02
 P76-F78 \\sim P76A-F78A
 with sigma of 0.02
 P76-F77 \\sim P76A-F77A
 with sigma of 0.02
 P76-F82 \\sim P76A-F82A
 with sigma of 0.02
 P76-F79 \\sim P76A-F79A
 with sigma of 0.02
 P76-F81 \\sim P76A-F81A
 with sigma of 0.02
 F80-F78 \\sim F80A-F78A
 with sigma of 0.04
 F80-F77 \\sim F80A-F77A
 with sigma of 0.04
 F80-F82 \\sim F80A-F82A
 with sigma of 0.04
 F80-F79 \\sim F80A-F79A
 with sigma of 0.04
 F80-F81 \\sim F80A-F81A
 with sigma of 0.04
 F78-F77 \\sim F78A-F77A
 with sigma of 0.04
 F78-F82 \\sim F78A-F82A
 with sigma of 0.04
 F78-F79 \\sim F78A-F79A
 with sigma of 0.04
 F78-F81 \\sim F78A-F81A
 with sigma of 0.04
 F77-F82 \\sim F77A-F82A
 with sigma of 0.04
 F77-F79 \\sim F77A-F79A
 with sigma of 0.04
 F77-F81 \\sim F77A-F81A
 with sigma of 0.04
 F82-F79 \\sim F82A-F79A
 with sigma of 0.04
 F82-F81 \\sim F82A-F81A
 with sigma of 0.04
 F79-F81 \\sim F79A-F81A
 with sigma of 0.04
3. Uiso/Uaniso restraints and constraints
S49A \\sim S49 \\sim C60 \\sim C59 \\sim C50A \\sim C58 \\sim C50 \\sim C59A
\\sim C51A \\sim H58 \\sim C57 \\sim C51 \\sim C60A \\sim C58A \\sim C52A \\sim
H51A \\sim C52 \\sim C56 \\sim H51 \\sim C57A \\sim H58A \\sim C53A \\sim C53
\\sim H56 \\sim C55 \\sim C56A \\sim H53A \\sim C54A \\sim H53 \\sim C54 \\sim
H55 \\sim H56A \\sim C55A \\sim H54A \\sim H54 \\sim H55A: within 2A with sigma
of 0.04 and sigma for terminal atoms of 0.08 within 2A
F79A \\sim P76 \\sim F80 \\sim F78 \\sim F77 \\sim F82 \\sim F79 \\sim F81
\\sim F77A \\sim P76A \\sim F81A \\sim F82A \\sim F80A \\sim F78A: within 2A
with sigma of 0.04 and sigma for terminal atoms of 0.08 within 2A
Uanis(F77A) = Uanis(F81A) = Uanis(F80A)
Uanis(F82A) = Uanis(F79A) = Uanis(F80A)
4. Rigid body (RIGU) restrains
 S49A, C60A, C59A, C58A, C50A, C57A, H58A, C51A, C52A, C56A, H51A, C53A, H56A,
 C55A, H53A, C54A, H55A, H54A, S49, C60, C59, C58, C50, H58, C57, C51, C52, C56,
  H51, C53, H56, C55, H53, C54, H55, H54
 with sigma for 1-2 distances of 0.004 and sigma for 1-3 distances of 0.004
 F79A, F77A, P76A, F81A, F82A, F80A, F78A, F78, P76, F80, F77, F82, F79, F81
 with sigma for 1-2 distances of 0.004 and sigma for 1-3 distances of 0.004
5. Others
 Fixed Sof: S49(0.88) P76(0.88) F80(0.88) F78(0.88) F77(0.88) F82(0.88)
 F79(0.88) F81(0.88) C59(0.88) C57(0.88) C60(0.88) C58(0.88) H58(0.88)
 C50(0.88) C52(0.88) C56(0.88) H56(0.88) C55(0.88) H55(0.88) C53(0.88)
 H53(0.88) C54(0.88) H54(0.88) C51(0.88) H51(0.88) S49A(0.12) C60A(0.12)
 C59A(0.12) C58A(0.12) H58A(0.12) C50A(0.12) C57A(0.12) C51A(0.12) H51A(0.12)
 C52A(0.12) C56A(0.12) H56A(0.12) C53A(0.12) H53A(0.12) C55A(0.12) H55A(0.12)
 C54A(0.12) H54A(0.12) F77A(0.12) F79A(0.12) F81A(0.12) F82A(0.12) F80A(0.12)
 P76A(0.12) F78A(0.12)
6.a Aromatic/amide H refined with riding coordinates:
 C31(H31), C46(H46), C2(H2), C39(H39), C18(H18), C17(H17), C28(H28), C9(H9),
 C15(H15), C35(H35), C30(H30), C42(H42), C19(H19), C32(H32), C58(H58), C20(H20),
  C43(H43), C22(H22), C56(H56), C5(H5), C69(H69), C41(H41), C33(H33), C72(H72),
 C7(H7), C55(H55), C53(H53), C70(H70), C6(H6), C54(H54), C4(H4), C51(H51),
 C44(H44), C71(H71), C58A(H58A), C51A(H51A), C56A(H56A), C53A(H53A), C55A(H55A),
  C54A(H54A)
;
_olex2_submission_special_instructions 'No special instructions were received'
_oxdiff_exptl_absorpt_empirical_details
;
Empirical correction (ABSPACK) includes:
- Absorption correction using spherical harmonics
- Frame scaling
;
_oxdiff_exptl_absorpt_empirical_full_max 1.752
_oxdiff_exptl_absorpt_empirical_full_min 0.754
_oxdiff_twin_integration_method simultaneous
_oxdiff_twin_items 2

loop_
_space_group_symop_operation_xyz
'x, y, z'
'-x, -y, -z'

loop_
_atom_site_label
_atom_site_type_symbol
_atom_site_fract_x
_atom_site_fract_y
_atom_site_fract_z
_atom_site_U_iso_or_equiv
_atom_site_adp_type
_atom_site_occupancy
_atom_site_site_symmetry_order
_atom_site_calc_flag
_atom_site_refinement_flags_posn
_atom_site_refinement_flags_adp
_atom_site_refinement_flags_occupancy
_atom_site_disorder_assembly
_atom_site_disorder_group
S13 S 0.24406(6) 0.09437(6) 0.46070(6) 0.02572(19) Uani 1 1 d . . . . .
S37 S 0.02028(6) 0.26069(6) 0.54148(6) 0.02568(19) Uani 1 1 d . . . . .
S48 S 0.15871(6) 0.50962(6) 0.53022(6) 0.02527(19) Uani 1 1 d . . . . .
S24 S 0.38960(6) 0.33960(6) 0.43945(6) 0.0262(2) Uani 1 1 d . . . . .
S49 S 0.42370(8) -0.12180(7) 0.51176(8) 0.0244(2) Uani 0.88 1 d D U P A 1
P61 P 0.07612(8) 0.08112(8) 0.24254(7) 0.0348(2) Uani 1 1 d . . . . .
Cl74 Cl 0.35352(10) -0.20081(9) 0.22960(8) 0.0510(3) Uani 1 1 d . . . . .
P76 P 0.71060(12) 0.45384(10) 0.23681(10) 0.0279(3) Uani 0.88 1 d D U P B 1
Cl75 Cl 0.44634(11) -0.37281(12) 0.35003(14) 0.0763(5) Uani 1 1 d . . . . .
F65 F 0.0288(2) -0.00013(18) 0.32097(19) 0.0450(6) Uani 1 1 d . . . . .
F63 F 0.1241(3) 0.1618(2) 0.1666(2) 0.0561(7) Uani 1 1 d . . . . .
F80 F 0.6255(2) 0.4014(3) 0.3148(2) 0.0485(9) Uani 0.88 1 d D U P B 1
F62 F 0.0675(3) 0.1504(2) 0.3291(2) 0.0568(7) Uani 1 1 d . . . . .
F78 F 0.7974(3) 0.5043(3) 0.1582(2) 0.0556(9) Uani 0.88 1 d D U P B 1
F67 F 0.1908(2) 0.0330(2) 0.2432(3) 0.0629(8) Uani 1 1 d . . . . .
F64 F -0.0396(2) 0.1283(2) 0.2448(3) 0.0645(8) Uani 1 1 d . . . . .
F66 F 0.0851(3) 0.0096(3) 0.1588(2) 0.0683(9) Uani 1 1 d . . . . .
F77 F 0.6959(3) 0.5361(3) 0.3126(3) 0.0636(11) Uani 0.88 1 d D U P B 1
F82 F 0.6223(3) 0.5134(3) 0.1959(3) 0.0615(9) Uani 0.88 1 d D U P B 1
F79 F 0.8012(3) 0.3953(3) 0.2770(3) 0.0624(10) Uani 0.88 1 d D U P B 1
C38 C 0.1209(3) 0.4021(3) 0.4044(3) 0.0257(7) Uani 1 1 d . . . . .
C27 C 0.0578(2) 0.3690(3) 0.6661(3) 0.0248(7) Uani 1 1 d . . . . .
C47 C 0.1635(3) 0.4875(3) 0.4111(3) 0.0253(7) Uani 1 1 d . . . . .
F81 F 0.7296(3) 0.3701(3) 0.1611(3) 0.0714(11) Uani 0.88 1 d D U P B 1
C11 C 0.3235(3) 0.2443(3) 0.4859(3) 0.0264(7) Uani 1 1 d . . . . .
C10 C 0.2869(3) 0.2036(3) 0.5810(3) 0.0267(7) Uani 1 1 d . . . . .
C1 C 0.2418(3) 0.1179(3) 0.5782(3) 0.0280(7) Uani 1 1 d . . . . .
C14 C 0.3444(3) 0.2308(3) 0.3197(3) 0.0258(7) Uani 1 1 d . . . . .
C16 C 0.3859(3) 0.2500(3) 0.1464(3) 0.0263(7) Uani 1 1 d . . . . .
C25 C 0.0841(3) 0.3586(3) 0.4986(3) 0.0261(7) Uani 1 1 d . . . . .
C26 C 0.0979(3) 0.4106(3) 0.5717(3) 0.0259(7) Uani 1 1 d . . . . .
C36 C 0.0130(3) 0.2844(3) 0.6613(3) 0.0272(7) Uani 1 1 d . . . . .
C12 C 0.3058(3) 0.1915(3) 0.4156(3) 0.0257(7) Uani 1 1 d . . . . .
C45 C 0.2047(3) 0.5143(3) 0.2399(3) 0.0270(7) Uani 1 1 d . . . . .
C29 C 0.0129(3) 0.3457(3) 0.8398(3) 0.0265(7) Uani 1 1 d . . . . .
C40 C 0.1620(3) 0.4290(3) 0.2321(3) 0.0272(7) Uani 1 1 d . . . . .
C31 C -0.0331(3) 0.3229(3) 1.0137(3) 0.0346(8) Uani 1 1 d . . . . .
H31 H -0.035133 0.343596 1.075049 0.042 Uiso 1 1 calc R U . . .
C34 C -0.0302(3) 0.2607(3) 0.8332(3) 0.0279(7) Uani 1 1 d . . . . .
C46 C 0.2041(3) 0.5437(3) 0.3314(3) 0.0269(7) Uani 1 1 d . . . . .
H46 H 0.231129 0.600972 0.337252 0.032 Uiso 1 1 calc R U . . .
C21 C 0.4353(3) 0.3323(3) 0.1491(3) 0.0281(7) Uani 1 1 d . . . . .
C23 C 0.3930(3) 0.3138(3) 0.3211(3) 0.0269(7) Uani 1 1 d . . . . .
C2 C 0.2014(3) 0.0646(3) 0.6596(3) 0.0300(7) Uani 1 1 d . . . . .
H2 H 0.173183 0.007541 0.655829 0.036 Uiso 1 1 calc R U . . .
C39 C 0.1200(3) 0.3737(3) 0.3157(3) 0.0268(7) Uani 1 1 d . . . . .
H39 H 0.091108 0.317222 0.311267 0.032 Uiso 1 1 calc R U . . .
C3 C 0.2023(3) 0.0958(3) 0.7501(3) 0.0296(8) Uani 1 1 d . . . . .
C18 C 0.4286(3) 0.2696(3) -0.0271(3) 0.0329(8) Uani 1 1 d . . . . .
H18 H 0.425821 0.249661 -0.087040 0.040 Uiso 1 1 calc R U . . .
C17 C 0.3838(3) 0.2202(3) 0.0564(3) 0.0299(7) Uani 1 1 d . . . . .
H17 H 0.351140 0.165727 0.053671 0.036 Uiso 1 1 calc R U . . .
C59 C 0.5281(3) 0.0144(3) 0.3695(3) 0.0240(8) Uani 0.88 1 d D U P A 1
C28 C 0.0576(3) 0.3991(3) 0.7551(3) 0.0265(7) Uani 1 1 d . . . . .
H28 H 0.087256 0.455233 0.758889 0.032 Uiso 1 1 calc R U . . .
C9 C 0.2883(3) 0.2344(3) 0.6689(3) 0.0286(7) Uani 1 1 d . . . . .
H9 H 0.317870 0.291010 0.671358 0.034 Uiso 1 1 calc R U . . .
C15 C 0.3410(3) 0.1996(3) 0.2327(3) 0.0257(7) Uani 1 1 d . . . . .
H15 H 0.308681 0.144583 0.231333 0.031 Uiso 1 1 calc R U . . .
C35 C -0.0289(3) 0.2299(3) 0.7409(3) 0.0274(7) Uani 1 1 d . . . . .
H35 H -0.056478 0.172919 0.735422 0.033 Uiso 1 1 calc R U . . .
C57 C 0.5689(8) 0.0349(6) 0.1962(4) 0.0288(11) Uani 0.88 1 d D U P A 1
C30 C 0.0102(3) 0.3754(3) 0.9320(3) 0.0307(8) Uani 1 1 d . . . . .
H30 H 0.038664 0.431968 0.937041 0.037 Uiso 1 1 calc R U . . .
C8 C 0.2459(3) 0.1821(3) 0.7546(3) 0.0304(8) Uani 1 1 d . . . . .
C42 C 0.2073(3) 0.4556(3) 0.0588(3) 0.0371(9) Uani 1 1 d . . . . .
H42 H 0.209082 0.436045 -0.002938 0.044 Uiso 1 1 calc R U . . .
C19 C 0.4786(3) 0.3494(3) -0.0245(3) 0.0333(8) Uani 1 1 d . . . . .
H19 H 0.510718 0.382091 -0.082910 0.040 Uiso 1 1 calc R U . . .
C60 C 0.4905(3) -0.0246(3) 0.4654(3) 0.0227(7) Uani 0.88 1 d D U P A 1
C32 C -0.0745(3) 0.2387(3) 1.0067(3) 0.0352(8) Uani 1 1 d . . . . .
H32 H -0.104022 0.202557 1.063585 0.042 Uiso 1 1 calc R U . . .
C58 C 0.5237(3) -0.0155(3) 0.2833(4) 0.0260(8) Uani 0.88 1 d D U P A 1
H58 H 0.490443 -0.069881 0.282022 0.031 Uiso 0.88 1 calc DR U P A 1
C50 C 0.5775(3) 0.0980(3) 0.3716(3) 0.0243(8) Uani 0.88 1 d D U P A 1
C20 C 0.4813(3) 0.3803(3) 0.0613(3) 0.0301(7) Uani 1 1 d . . . . .
H20 H 0.514612 0.434926 0.061955 0.036 Uiso 1 1 calc R U . . .
C52 C 0.6182(7) 0.1178(6) 0.1989(4) 0.0280(12) Uani 0.88 1 d D U P A 1
C43 C 0.2484(3) 0.5404(3) 0.0667(3) 0.0375(9) Uani 1 1 d . . . . .
H43 H 0.277354 0.577300 0.010164 0.045 Uiso 1 1 calc R U . . .
C22 C 0.4369(3) 0.3641(3) 0.2394(3) 0.0284(7) Uani 1 1 d . . . . .
H22 H 0.468120 0.419522 0.242269 0.034 Uiso 1 1 calc R U . . .
C56 C 0.5690(5) 0.0035(5) 0.1054(4) 0.0310(11) Uani 0.88 1 d D U P A 1
H56 H 0.536726 -0.051239 0.102701 0.037 Uiso 0.88 1 calc DR U P A 1
C5 C 0.1584(3) 0.0764(3) 0.9231(3) 0.0397(10) Uani 1 1 d . . . . .
H5 H 0.129246 0.041358 0.980857 0.048 Uiso 1 1 calc R U . . .
C69 C 0.2112(3) -0.1463(3) 0.4053(3) 0.0388(9) Uani 1 1 d . . . . .
H69 H 0.182496 -0.093634 0.370968 0.047 Uiso 1 1 calc R U . . .
C41 C 0.1650(3) 0.4013(3) 0.1390(3) 0.0332(8) Uani 1 1 d . . . . .
H41 H 0.137442 0.344578 0.132615 0.040 Uiso 1 1 calc R U . . .
C33 C -0.0729(3) 0.2078(3) 0.9189(3) 0.0323(8) Uani 1 1 d . . . . .
H33 H -0.100765 0.150281 0.915668 0.039 Uiso 1 1 calc R U . . .
C72 C 0.2932(4) -0.3002(3) 0.5057(4) 0.0445(10) Uani 1 1 d . . . . .
H72 H 0.321788 -0.352165 0.540806 0.053 Uiso 1 1 calc R U . . .
C7 C 0.2429(3) 0.2132(3) 0.8460(3) 0.0345(8) Uani 1 1 d . . . . .
H7 H 0.271104 0.270131 0.850265 0.041 Uiso 1 1 calc R U . . .
C68 C 0.2978(3) -0.2137(3) 0.3558(3) 0.0386(9) Uani 1 1 d . . . . .
C55 C 0.6154(5) 0.0516(4) 0.0216(4) 0.0319(11) Uani 0.88 1 d D U P A 1
H55 H 0.616011 0.029566 -0.038737 0.038 Uiso 0.88 1 calc DR U P A 1
C53 C 0.6636(5) 0.1666(5) 0.1098(4) 0.0308(12) Uani 0.88 1 d D U P A 1
H53 H 0.694911 0.222631 0.110106 0.037 Uiso 0.88 1 calc DR U P A 1
C70 C 0.1670(3) -0.1557(3) 0.5036(3) 0.0410(9) Uani 1 1 d . . . . .
H70 H 0.109286 -0.108256 0.536968 0.049 Uiso 1 1 calc R U . . .
C6 C 0.1998(3) 0.1619(3) 0.9281(3) 0.0400(10) Uani 1 1 d . . . . .
H6 H 0.197525 0.183918 0.989028 0.048 Uiso 1 1 calc R U . . .
C54 C 0.6623(5) 0.1338(4) 0.0250(4) 0.0323(12) Uani 0.88 1 d D U P A 1
H54 H 0.693680 0.166822 -0.033436 0.039 Uiso 0.88 1 calc DR U P A 1
C4 C 0.1598(3) 0.0433(3) 0.8365(3) 0.0353(9) Uani 1 1 d . . . . .
H4 H 0.132333 -0.014712 0.834304 0.042 Uiso 1 1 calc R U . . .
C51 C 0.6211(3) 0.1492(3) 0.2879(3) 0.0279(9) Uani 0.88 1 d D U P A 1
H51 H 0.652579 0.204595 0.290230 0.033 Uiso 0.88 1 calc DR U P A 1
C73 C 0.3381(4) -0.2913(3) 0.4077(4) 0.0439(10) Uani 1 1 d . . . . .
C44 C 0.2470(3) 0.5701(3) 0.1547(3) 0.0329(8) Uani 1 1 d . . . . .
H44 H 0.274118 0.627726 0.159107 0.039 Uiso 1 1 calc R U . . .
C71 C 0.2054(4) -0.2327(4) 0.5538(3) 0.0469(11) Uani 1 1 d . . . . .
H71 H 0.172489 -0.240342 0.621110 0.056 Uiso 1 1 calc R U . . .
S49A S 0.5522(10) 0.1104(8) 0.5559(14) 0.068(4) Uani 0.12 1 d D U P C 2
C60A C 0.523(3) 0.039(2) 0.4787(17) 0.053(7) Uani 0.12 1 d D U P C 2
C59A C 0.547(3) 0.052(2) 0.3757(16) 0.040(6) Uani 0.12 1 d D U P C 2
C58A C 0.594(3) 0.118(2) 0.3092(19) 0.039(5) Uani 0.12 1 d D U P C 2
H58A H 0.621778 0.168634 0.328592 0.032(13) Uiso 0.12 1 calc DR U P C 2
C50A C 0.510(3) -0.028(2) 0.3446(19) 0.041(5) Uani 0.12 1 d D U P C 2
C57A C 0.602(6) 0.108(4) 0.211(2) 0.033(6) Uani 0.12 1 d D U P C 2
C51A C 0.514(3) -0.037(2) 0.2510(19) 0.040(6) Uani 0.12 1 d D U P C 2
H51A H 0.480871 -0.084170 0.233830 0.025(14) Uiso 0.12 1 calc DR U P C 2
C52A C 0.568(6) 0.027(4) 0.180(2) 0.034(6) Uani 0.12 1 d D U P C 2
C56A C 0.652(5) 0.173(3) 0.137(2) 0.036(6) Uani 0.12 1 d D U P C 2
H56A H 0.677795 0.225914 0.154953 0.032(12) Uiso 0.12 1 calc DR U P C 2
C53A C 0.582(5) 0.016(3) 0.080(2) 0.035(6) Uani 0.12 1 d D U P C 2
H53A H 0.559076 -0.036619 0.059043 0.034(11) Uiso 0.12 1 calc DR U P C 2
C55A C 0.665(4) 0.160(3) 0.042(2) 0.035(6) Uani 0.12 1 d D U P C 2
H55A H 0.698440 0.204123 -0.005709 0.031(12) Uiso 0.12 1 calc DR U P C 2
C54A C 0.628(4) 0.082(3) 0.014(2) 0.038(6) Uani 0.12 1 d D U P C 2
H54A H 0.634922 0.074610 -0.052218 0.034(11) Uiso 0.12 1 calc DR U P C 2
F77A F 0.665(2) 0.543(2) 0.3401(16) 0.058(3) Uani 0.12 1 d D U P D 2
F79A F 0.7659(16) 0.4057(18) 0.2578(18) 0.058(3) Uani 0.12 1 d D U P D 2
F81A F 0.6649(17) 0.4282(18) 0.1596(13) 0.058(3) Uani 0.12 1 d D U P D 2
F82A F 0.5670(14) 0.5548(18) 0.2383(16) 0.058(3) Uani 0.12 1 d D U P D 2
F80A F 0.5893(18) 0.424(2) 0.3204(19) 0.058(3) Uani 0.12 1 d D U P D 2
P76A P 0.6695(9) 0.4872(10) 0.2485(8) 0.041(2) Uani 0.12 1 d D U P D 2
F78A F 0.7456(18) 0.5518(19) 0.1800(16) 0.057(5) Uani 0.12 1 d D U P D 2

loop_
_atom_site_aniso_label
_atom_site_aniso_U_11
_atom_site_aniso_U_22
_atom_site_aniso_U_33
_atom_site_aniso_U_23
_atom_site_aniso_U_13
_atom_site_aniso_U_12
S13 0.0242(4) 0.0259(4) 0.0271(4) -0.0006(3) -0.0086(3) -0.0031(3)
S37 0.0229(4) 0.0260(4) 0.0294(4) -0.0023(3) -0.0094(3) -0.0040(3)
S48 0.0245(4) 0.0258(4) 0.0268(4) -0.0012(3) -0.0091(3) -0.0052(3)
S24 0.0248(4) 0.0272(4) 0.0277(4) -0.0018(3) -0.0096(3) -0.0038(3)
S49 0.0219(5) 0.0249(5) 0.0283(5) -0.0032(4) -0.0099(4) -0.0036(3)
P61 0.0390(5) 0.0349(5) 0.0317(5) -0.0016(4) -0.0093(4) -0.0116(4)
Cl74 0.0614(7) 0.0623(7) 0.0289(5) -0.0089(4) -0.0044(5) -0.0233(5)
P76 0.0264(7) 0.0332(7) 0.0266(6) 0.0009(5) -0.0100(5) -0.0088(5)
Cl75 0.0521(7) 0.0634(8) 0.1119(13) -0.0357(8) -0.0247(8) 0.0058(6)
F65 0.0464(14) 0.0404(13) 0.0456(14) -0.0001(11) -0.0052(11) -0.0172(11)
F63 0.083(2) 0.0506(16) 0.0356(14) 0.0079(12) -0.0127(13) -0.0275(14)
F80 0.0458(18) 0.071(2) 0.0366(16) 0.0128(15) -0.0155(15) -0.0315(17)
F62 0.089(2) 0.0523(16) 0.0352(14) -0.0012(11) -0.0144(14) -0.0355(15)
F78 0.0498(19) 0.091(3) 0.0396(18) 0.0233(17) -0.0215(15) -0.0420(18)
F67 0.0455(15) 0.0567(17) 0.084(2) 0.0150(16) -0.0153(15) -0.0165(13)
F64 0.0594(18) 0.0630(19) 0.073(2) 0.0046(16) -0.0276(16) -0.0030(14)
F66 0.095(2) 0.0650(19) 0.0436(16) -0.0158(14) -0.0075(16) -0.0287(17)
F77 0.081(3) 0.058(2) 0.055(2) -0.0203(18) -0.0140(19) -0.026(2)
F82 0.0478(19) 0.078(2) 0.060(2) 0.0189(18) -0.0258(17) -0.0044(16)
F79 0.0430(19) 0.084(3) 0.060(2) 0.0199(18) -0.0237(16) -0.0039(17)
C38 0.0200(15) 0.0282(17) 0.0285(17) -0.0007(13) -0.0102(13) 0.0016(13)
C27 0.0173(15) 0.0284(16) 0.0274(17) -0.0001(13) -0.0074(13) 0.0001(12)
C47 0.0189(15) 0.0266(16) 0.0289(17) -0.0022(13) -0.0071(13) 0.0002(12)
F81 0.081(3) 0.075(2) 0.057(2) -0.0310(18) -0.0062(19) -0.023(2)
C11 0.0226(16) 0.0290(17) 0.0294(17) -0.0010(14) -0.0120(14) -0.0013(13)
C10 0.0206(16) 0.0289(17) 0.0286(18) -0.0024(14) -0.0082(13) 0.0022(13)
C1 0.0194(16) 0.0294(17) 0.0330(19) -0.0017(14) -0.0075(14) 0.0013(13)
C14 0.0179(15) 0.0288(17) 0.0276(17) -0.0011(13) -0.0058(13) 0.0019(13)
C16 0.0197(16) 0.0278(17) 0.0285(17) -0.0015(13) -0.0067(13) 0.0023(13)
C25 0.0213(16) 0.0283(17) 0.0281(17) -0.0027(13) -0.0090(13) 0.0008(13)
C26 0.0216(16) 0.0269(16) 0.0295(18) -0.0011(13) -0.0104(14) -0.0003(13)
C36 0.0204(16) 0.0291(17) 0.0307(18) -0.0024(14) -0.0080(14) -0.0001(13)
C12 0.0217(16) 0.0291(17) 0.0256(17) -0.0013(13) -0.0085(13) -0.0006(13)
C45 0.0232(16) 0.0260(16) 0.0293(18) 0.0005(13) -0.0077(14) 0.0014(13)
C29 0.0188(15) 0.0297(17) 0.0277(17) -0.0040(14) -0.0063(13) 0.0038(13)
C40 0.0242(16) 0.0279(17) 0.0275(17) -0.0026(13) -0.0094(14) 0.0037(13)
C31 0.0284(18) 0.042(2) 0.0306(19) -0.0022(16) -0.0071(15) -0.0007(15)
C34 0.0195(16) 0.0303(17) 0.0287(18) 0.0002(14) -0.0035(13) 0.0012(13)
C46 0.0226(16) 0.0290(17) 0.0279(17) -0.0008(14) -0.0079(14) -0.0012(13)
C21 0.0241(16) 0.0288(17) 0.0289(18) -0.0003(14) -0.0080(14) 0.0016(13)
C23 0.0207(16) 0.0301(17) 0.0295(18) -0.0010(14) -0.0095(14) 0.0002(13)
C2 0.0264(17) 0.0294(17) 0.0321(19) 0.0013(14) -0.0100(15) 0.0012(14)
C39 0.0243(16) 0.0264(16) 0.0289(17) -0.0027(13) -0.0103(14) 0.0022(13)
C3 0.0197(16) 0.0338(18) 0.0293(18) 0.0000(14) -0.0051(14) 0.0058(13)
C18 0.0317(19) 0.0354(19) 0.0290(18) -0.0052(15) -0.0097(15) 0.0035(15)
C17 0.0279(17) 0.0303(18) 0.0304(18) -0.0038(14) -0.0109(15) 0.0026(14)
C59 0.0178(19) 0.024(2) 0.030(2) -0.0039(16) -0.0092(15) 0.0001(16)
C28 0.0191(15) 0.0277(16) 0.0318(18) -0.0011(14) -0.0071(13) -0.0026(12)
C9 0.0231(16) 0.0297(17) 0.0327(18) -0.0048(14) -0.0115(14) 0.0027(13)
C15 0.0209(16) 0.0265(16) 0.0297(18) -0.0024(13) -0.0095(13) -0.0004(12)
C35 0.0210(16) 0.0277(17) 0.0320(18) 0.0006(14) -0.0081(14) -0.0010(13)
C57 0.021(2) 0.031(3) 0.033(2) -0.006(2) -0.010(2) 0.003(2)
C30 0.0239(17) 0.038(2) 0.0274(18) -0.0026(15) -0.0074(14) 0.0011(14)
C8 0.0258(17) 0.0357(19) 0.0274(18) -0.0021(14) -0.0112(14) 0.0063(14)
C42 0.034(2) 0.047(2) 0.0263(18) -0.0047(16) -0.0117(16) 0.0099(17)
C19 0.0295(18) 0.0361(19) 0.0277(18) 0.0034(15) -0.0055(15) 0.0032(15)
C60 0.0169(17) 0.0242(18) 0.0267(19) -0.0024(15) -0.0076(15) -0.0009(13)
C32 0.0282(18) 0.039(2) 0.0313(19) 0.0065(16) -0.0042(15) 0.0006(15)
C58 0.0203(18) 0.025(2) 0.035(2) -0.0053(17) -0.0137(18) 0.0012(15)
C50 0.0185(18) 0.0223(18) 0.033(2) -0.0018(16) -0.0107(16) -0.0008(14)
C20 0.0268(17) 0.0287(17) 0.0313(19) 0.0013(14) -0.0065(14) -0.0010(13)
C52 0.021(4) 0.030(2) 0.032(2) -0.0025(19) -0.009(2) 0.0025(18)
C43 0.0284(19) 0.046(2) 0.0285(19) 0.0038(16) -0.0052(15) 0.0090(16)
C22 0.0240(17) 0.0290(17) 0.0317(18) -0.0009(14) -0.0101(14) -0.0004(13)
C56 0.026(3) 0.034(3) 0.032(2) -0.004(2) -0.011(2) 0.0020(18)
C5 0.0280(19) 0.052(2) 0.0286(19) 0.0065(17) -0.0041(15) 0.0091(17)
C69 0.040(2) 0.043(2) 0.039(2) -0.0046(17) -0.0157(18) -0.0141(17)
C41 0.0318(19) 0.0360(19) 0.0323(19) -0.0040(15) -0.0150(16) 0.0041(15)
C33 0.0256(17) 0.0288(18) 0.038(2) 0.0043(15) -0.0057(15) -0.0010(14)
C72 0.052(3) 0.040(2) 0.055(3) 0.004(2) -0.031(2) -0.0177(19)
C7 0.0279(18) 0.041(2) 0.0314(19) -0.0031(16) -0.0112(15) 0.0069(15)
C68 0.046(2) 0.043(2) 0.033(2) -0.0084(17) -0.0135(18) -0.0164(18)
C55 0.031(2) 0.033(3) 0.034(2) -0.0016(19) -0.016(2) 0.000(2)
C53 0.026(3) 0.032(2) 0.033(3) 0.000(2) -0.009(3) -0.002(2)
C70 0.033(2) 0.049(2) 0.042(2) -0.0098(19) -0.0060(17) -0.0155(18)
C6 0.033(2) 0.056(3) 0.0269(19) -0.0021(17) -0.0125(16) 0.0104(18)
C54 0.029(2) 0.035(3) 0.032(2) 0.0002(19) -0.010(2) 0.001(2)
C4 0.0255(18) 0.041(2) 0.034(2) 0.0052(16) -0.0086(15) 0.0033(15)
C51 0.023(2) 0.027(2) 0.036(2) 0.0004(16) -0.0127(17) -0.0043(16)
C73 0.042(2) 0.038(2) 0.058(3) -0.0101(19) -0.021(2) -0.0103(17)
C44 0.0240(17) 0.0362(19) 0.034(2) 0.0035(15) -0.0075(15) 0.0009(14)
C71 0.055(3) 0.059(3) 0.038(2) 0.008(2) -0.019(2) -0.035(2)
S49A 0.053(6) 0.038(5) 0.126(13) -0.010(7) -0.041(8) -0.009(4)
C60A 0.053(14) 0.048(14) 0.044(9) -0.004(10) -0.002(10) 0.005(12)
C59A 0.032(11) 0.039(11) 0.037(8) -0.001(8) 0.000(8) 0.007(9)
C58A 0.033(11) 0.036(11) 0.038(8) -0.006(8) 0.001(8) 0.005(9)
C50A 0.031(12) 0.035(11) 0.042(9) -0.003(9) -0.001(9) 0.012(9)
C57A 0.019(13) 0.033(11) 0.035(8) -0.002(8) 0.000(8) 0.010(9)
C51A 0.030(11) 0.036(11) 0.042(9) 0.002(9) -0.003(9) 0.005(9)
C52A 0.023(12) 0.031(10) 0.038(8) -0.001(8) -0.003(8) 0.009(9)
C56A 0.021(12) 0.037(11) 0.037(9) -0.003(9) 0.003(10) 0.005(9)
C53A 0.029(11) 0.030(10) 0.038(8) 0.000(8) -0.005(9) 0.003(9)
C55A 0.024(11) 0.029(11) 0.034(9) 0.002(9) 0.007(9) 0.006(9)
C54A 0.032(11) 0.032(11) 0.035(9) 0.000(8) 0.003(9) 0.005(9)
F77A 0.039(5) 0.096(8) 0.037(5) 0.007(5) -0.010(4) -0.008(5)
F79A 0.039(5) 0.096(8) 0.037(5) 0.007(5) -0.010(4) -0.008(5)
F81A 0.039(5) 0.096(8) 0.037(5) 0.007(5) -0.010(4) -0.008(5)
F82A 0.039(5) 0.096(8) 0.037(5) 0.007(5) -0.010(4) -0.008(5)
F80A 0.039(5) 0.096(8) 0.037(5) 0.007(5) -0.010(4) -0.008(5)
P76A 0.031(5) 0.060(7) 0.038(5) 0.013(5) -0.017(5) -0.016(4)
F78A 0.045(10) 0.088(13) 0.036(9) 0.010(9) -0.005(9) -0.023(9)

loop_
_atom_type_symbol
_atom_type_description
_atom_type_scat_dispersion_real
_atom_type_scat_dispersion_imag
_atom_type_scat_source
C C 0.0181 0.0091 'International Tables Vol C Tables 4.2.6.8 and 6.1.1.4'
H H 0.0000 0.0000 'International Tables Vol C Tables 4.2.6.8 and 6.1.1.4'
Cl Cl 0.3639 0.7018 'International Tables Vol C Tables 4.2.6.8 and 6.1.1.4'
F F 0.0727 0.0534 'International Tables Vol C Tables 4.2.6.8 and 6.1.1.4'
P P 0.2955 0.4335 'International Tables Vol C Tables 4.2.6.8 and 6.1.1.4'
S S 0.3331 0.5567 'International Tables Vol C Tables 4.2.6.8 and 6.1.1.4'

loop_
_geom_angle_atom_site_label_1
_geom_angle_atom_site_label_2
_geom_angle_atom_site_label_3
_geom_angle
_geom_angle_site_symmetry_1
_geom_angle_site_symmetry_3
_geom_angle_publ_flag
C12 S13 C1 91.24(17) . . ?
C25 S37 C36 91.02(17) . . ?
C26 S48 C47 90.64(17) . . ?
C11 S24 C23 90.92(18) . . ?
C60 S49 C50 90.62(19) . 2_656 ?
F63 P61 F65 178.78(17) . . ?
F63 P61 F62 89.92(15) . . ?
F63 P61 F67 89.44(17) . . ?
F63 P61 F64 91.87(18) . . ?
F62 P61 F65 89.12(15) . . ?
F67 P61 F65 89.79(15) . . ?
F67 P61 F62 88.82(19) . . ?
F64 P61 F65 88.89(16) . . ?
F64 P61 F62 90.39(19) . . ?
F64 P61 F67 178.47(19) . . ?
F66 P61 F65 89.37(16) . . ?
F66 P61 F63 91.57(17) . . ?
F66 P61 F62 178.28(18) . . ?
F66 P61 F67 90.3(2) . . ?
F66 P61 F64 90.4(2) . . ?
F80 P76 F78 178.8(2) . . ?
F80 P76 F79 91.13(19) . . ?
F78 P76 F79 88.0(2) . . ?
F77 P76 F80 89.7(2) . . ?
F77 P76 F78 91.1(2) . . ?
F77 P76 F82 93.1(2) . . ?
F77 P76 F79 86.6(2) . . ?
F77 P76 F81 177.9(3) . . ?
F82 P76 F80 89.97(19) . . ?
F82 P76 F78 90.9(2) . . ?
F82 P76 F79 178.8(2) . . ?
F81 P76 F80 91.1(2) . . ?
F81 P76 F78 88.0(2) . . ?
F81 P76 F82 88.9(2) . . ?
F81 P76 F79 91.5(2) . . ?
C73 Cl75 F82A 159.7(5) . 1_545 ?
C47 C38 C25 109.6(3) . . ?
C39 C38 C47 120.2(3) . . ?
C39 C38 C25 130.2(3) . . ?
C36 C27 C26 110.7(3) . . ?
C28 C27 C26 129.7(3) . . ?
C28 C27 C36 119.6(3) . . ?
C38 C47 S48 112.9(3) . . ?
C46 C47 S48 125.3(3) . . ?
C46 C47 C38 121.8(3) . . ?
C10 C11 S24 133.5(3) . . ?
C12 C11 S24 113.6(3) . . ?
C12 C11 C10 112.8(3) . . ?
C11 C10 C1 110.0(3) . . ?
C9 C10 C11 130.5(4) . . ?
C9 C10 C1 119.4(3) . . ?
C10 C1 S13 112.0(3) . . ?
C2 C1 S13 126.1(3) . . ?
C2 C1 C10 121.9(4) . . ?
C23 C14 C12 110.4(3) . . ?
C15 C14 C12 129.8(3) . . ?
C15 C14 C23 119.8(3) . . ?
C17 C16 C21 119.1(3) . . ?
C15 C16 C21 119.8(3) . . ?
C15 C16 C17 121.1(3) . . ?
C38 C25 S37 133.4(3) . . ?
C26 C25 S37 113.3(3) . . ?
C26 C25 C38 113.1(3) . . ?
C27 C26 S48 133.2(3) . . ?
C25 C26 S48 113.8(3) . . ?
C25 C26 C27 113.1(3) . . ?
C27 C36 S37 111.9(3) . . ?
C35 C36 S37 125.5(3) . . ?
C35 C36 C27 122.6(3) . . ?
C11 C12 S13 113.8(3) . . ?
C11 C12 C14 113.0(3) . . ?
C14 C12 S13 133.1(3) . . ?
C46 C45 C40 120.4(3) . . ?
C46 C45 C44 120.3(4) . . ?
C44 C45 C40 119.3(3) . . ?
C28 C29 C34 119.8(3) . . ?
C28 C29 C30 121.0(4) . . ?
C30 C29 C34 119.2(3) . . ?
C39 C40 C45 119.6(3) . . ?
C39 C40 C41 121.6(4) . . ?
C41 C40 C45 118.8(3) . . ?
C30 C31 C32 120.1(4) . . ?
C29 C34 C35 120.0(3) . . ?
C33 C34 C29 118.6(4) . . ?
C33 C34 C35 121.4(4) . . ?
C47 C46 C45 118.3(3) . . ?
C20 C21 C16 118.6(3) . . ?
C20 C21 C22 121.6(4) . . ?
C22 C21 C16 119.8(3) . . ?
C14 C23 S24 112.1(3) . . ?
C22 C23 S24 125.8(3) . . ?
C22 C23 C14 122.2(3) . . ?
C1 C2 C3 119.1(4) . . ?
C38 C39 C40 119.6(3) . . ?
C2 C3 C8 119.9(3) . . ?
C4 C3 C2 120.8(4) . . ?
C4 C3 C8 119.3(4) . . ?
C17 C18 C19 120.5(4) . . ?
C18 C17 C16 120.4(4) . . ?
C60 C59 C50 109.4(4) . . ?
C58 C59 C60 130.6(4) . . ?
C58 C59 C50 120.0(4) . . ?
C27 C28 C29 119.7(3) . . ?
C10 C9 C8 120.2(4) . . ?
C14 C15 C16 119.6(3) . . ?
C36 C35 C34 118.3(3) . . ?
C58 C57 C52 119.6(5) . . ?
C58 C57 C56 121.4(5) . . ?
C56 C57 C52 119.0(5) . . ?
C31 C30 C29 120.5(4) . . ?
C9 C8 C3 119.5(3) . . ?
C9 C8 C7 121.9(4) . . ?
C7 C8 C3 118.6(4) . . ?
C41 C42 C43 120.7(4) . . ?
C20 C19 C18 120.5(4) . . ?
C59 C60 S49 132.4(3) . . ?
C60 C60 S49 113.3(4) 2_656 . ?
C60 C60 C59 114.3(4) 2_656 . ?
C33 C32 C31 121.0(4) . . ?
C59 C58 C57 120.0(4) . . ?
C59 C50 S49 112.3(3) . 2_656 ?
C51 C50 S49 126.5(3) . 2_656 ?
C51 C50 C59 121.2(4) . . ?
C19 C20 C21 120.9(4) . . ?
C53 C52 C57 118.3(5) . . ?
C51 C52 C57 120.2(5) . . ?
C51 C52 C53 121.6(5) . . ?
C44 C43 C42 120.9(4) . . ?
C23 C22 C21 118.8(4) . . ?
C55 C56 C57 120.5(5) . . ?
C4 C5 C6 121.1(4) . . ?
C70 C69 C68 120.4(4) . . ?
C42 C41 C40 120.5(4) . . ?
C32 C33 C34 120.6(4) . . ?
C73 C72 C71 119.9(4) . . ?
C6 C7 C8 120.6(4) . . ?
C69 C68 Cl74 119.8(3) . . ?
C69 C68 C73 118.8(4) . . ?
C73 C68 Cl74 121.4(4) . . ?
C56 C55 C54 120.2(5) . . ?
C54 C53 C52 120.7(5) . . ?
C71 C70 C69 120.6(4) . . ?
C7 C6 C5 120.5(4) . . ?
C53 C54 C55 121.4(5) . . ?
C5 C4 C3 119.8(4) . . ?
C50 C51 C52 119.0(4) . . ?
C72 C73 Cl75 119.6(4) . . ?
C72 C73 C68 120.4(4) . . ?
C68 C73 Cl75 120.0(4) . . ?
C43 C44 C45 119.9(4) . . ?
C70 C71 C72 119.9(4) . . ?
C60A C60A S49A 115(2) 2_656 . ?
C60A C60A C59A 118(2) 2_656 . ?
C59A C60A S49A 127(2) . . ?
C60A C59A C50A 105.4(18) . . ?
C58A C59A C60A 135(2) . . ?
C58A C59A C50A 120.1(18) . . ?
C59A C58A C57A 118.5(19) . . ?
C51A C50A C59A 122(2) . . ?
C58A C57A C52A 121(2) . . ?
C58A C57A C56A 122(2) . . ?
C56A C57A C52A 117(2) . . ?
C50A C51A C52A 119(2) . . ?
C51A C52A C57A 119(2) . . ?
C51A C52A C53A 122(2) . . ?
C53A C52A C57A 119(2) . . ?
C55A C56A C57A 122(2) . . ?
C54A C53A C52A 121(2) . . ?
C56A C55A C54A 120(2) . . ?
C53A C54A C55A 121(2) . . ?
F77A P76A F79A 92.7(13) . . ?
F77A P76A F81A 175.4(14) . . ?
F77A P76A F82A 92.4(13) . . ?
F77A P76A F80A 86.9(14) . . ?
F81A P76A F79A 89.6(13) . . ?
F82A P76A F79A 172.0(15) . . ?
F82A P76A F81A 84.9(12) . . ?
F82A P76A F80A 83.9(12) . . ?
F80A P76A F79A 90.2(13) . . ?
F80A P76A F81A 89.0(13) . . ?
F78A P76A F77A 91.9(13) . . ?
F78A P76A F79A 91.0(13) . . ?
F78A P76A F81A 92.1(12) . . ?
F78A P76A F82A 95.0(13) . . ?
F78A P76A F80A 178.4(17) . . ?

loop_
_geom_bond_atom_site_label_1
_geom_bond_atom_site_label_2
_geom_bond_distance
_geom_bond_site_symmetry_2
_geom_bond_publ_flag
S13 C1 1.758(4) . ?
S13 C12 1.695(4) . ?
S37 C25 1.714(4) . ?
S37 C36 1.771(4) . ?
S48 C47 1.765(4) . ?
S48 C26 1.703(4) . ?
S24 C11 1.709(4) . ?
S24 C23 1.773(4) . ?
S49 C60 1.737(4) . ?
S49 C50 1.751(4) 2_656 ?
P61 F65 1.611(3) . ?
P61 F63 1.589(3) . ?
P61 F62 1.600(3) . ?
P61 F67 1.594(3) . ?
P61 F64 1.592(3) . ?
P61 F66 1.586(3) . ?
Cl74 C68 1.766(4) . ?
P76 F80 1.589(3) . ?
P76 F78 1.592(3) . ?
P76 F77 1.582(4) . ?
P76 F82 1.588(3) . ?
P76 F79 1.603(3) . ?
P76 F81 1.585(4) . ?
Cl75 C73 1.705(5) . ?
Cl75 F82A 2.08(2) 1_545 ?
C38 C47 1.427(5) . ?
C38 C25 1.435(5) . ?
C38 C39 1.383(5) . ?
C27 C26 1.432(5) . ?
C27 C36 1.428(5) . ?
C27 C28 1.391(5) . ?
C47 C46 1.372(5) . ?
C11 C10 1.430(5) . ?
C11 C12 1.405(5) . ?
C10 C1 1.437(5) . ?
C10 C9 1.387(5) . ?
C1 C2 1.365(5) . ?
C14 C12 1.435(5) . ?
C14 C23 1.429(5) . ?
C14 C15 1.387(5) . ?
C16 C21 1.432(5) . ?
C16 C17 1.415(5) . ?
C16 C15 1.410(5) . ?
C25 C26 1.406(5) . ?
C36 C35 1.361(5) . ?
C45 C40 1.430(5) . ?
C45 C46 1.422(5) . ?
C45 C44 1.430(5) . ?
C29 C34 1.427(5) . ?
C29 C28 1.415(5) . ?
C29 C30 1.422(5) . ?
C40 C39 1.409(5) . ?
C40 C41 1.424(5) . ?
C31 C30 1.371(5) . ?
C31 C32 1.405(6) . ?
C34 C35 1.435(5) . ?
C34 C33 1.414(5) . ?
C21 C20 1.414(5) . ?
C21 C22 1.426(5) . ?
C23 C22 1.359(5) . ?
C2 C3 1.422(5) . ?
C3 C8 1.440(6) . ?
C3 C4 1.418(5) . ?
C18 C17 1.372(5) . ?
C18 C19 1.407(6) . ?
C59 C60 1.431(6) . ?
C59 C58 1.374(6) . ?
C59 C50 1.446(6) . ?
C9 C8 1.408(5) . ?
C57 C58 1.418(7) . ?
C57 C52 1.438(6) . ?
C57 C56 1.424(7) . ?
C8 C7 1.416(5) . ?
C42 C43 1.413(7) . ?
C42 C41 1.367(6) . ?
C19 C20 1.365(6) . ?
C60 C60 1.369(8) 2_656 ?
C32 C33 1.371(6) . ?
C50 C51 1.384(6) . ?
C52 C53 1.431(7) . ?
C52 C51 1.413(7) . ?
C43 C44 1.370(6) . ?
C56 C55 1.373(7) . ?
C5 C6 1.412(7) . ?
C5 C4 1.368(6) . ?
C69 C68 1.394(6) . ?
C69 C70 1.376(6) . ?
C72 C73 1.372(7) . ?
C72 C71 1.398(7) . ?
C7 C6 1.366(6) . ?
C68 C73 1.399(7) . ?
C55 C54 1.411(7) . ?
C53 C54 1.354(7) . ?
C70 C71 1.368(7) . ?
S49A C60A 1.728(18) . ?
S49A C50A 1.86(3) 2_656 ?
C60A C60A 1.36(6) 2_656 ?
C60A C59A 1.439(18) . ?
C59A C58A 1.372(17) . ?
C59A C50A 1.442(19) . ?
C58A C57A 1.425(18) . ?
C50A C51A 1.365(18) . ?
C57A C52A 1.441(17) . ?
C57A C56A 1.425(18) . ?
C51A C52A 1.414(18) . ?
C52A C53A 1.431(18) . ?
C56A C55A 1.369(17) . ?
C53A C54A 1.348(17) . ?
C55A C54A 1.408(17) . ?
F77A P76A 1.572(16) . ?
F79A P76A 1.605(16) . ?
F81A P76A 1.603(15) . ?
F82A P76A 1.581(15) . ?
F80A P76A 1.600(15) . ?
P76A F78A 1.559(15) . ?
